data_2229683
loop_
_publ_author_name
'Prasath, R.'
'Bhavana, P.'
'Ng, Seik Weng'
'Tiekink, Edward R. T.'

_publ_section_title
;
 (2<i>E</i>)-3-(4-Chlorophenyl)-1-(2,4-dimethylquinolin-3-yl)prop-2-en-1-one
;
_journal_issue 4
_journal_name_full 'Acta Crystallographica Section E'
_journal_page_first o796
_journal_page_last o797
_journal_paper_doi 10.1107/S1600536811007835
_journal_volume 67
_journal_year 2011
_chemical_formula_iupac 'C20 H16 Cl N O'
_chemical_formula_moiety 'C20 H16 Cl N O'
_chemical_formula_sum 'C20 H16 Cl N O'
_chemical_formula_weight 321.79
_chemical_name_systematic
;
(2<i>E</i>)-3-(4-Chlorophenyl)-1-(2,4-dimethylquinolin-3-yl)prop-2-en-1-one
;
_space_group_IT_number 2
_symmetry_cell_setting triclinic
_symmetry_space_group_name_Hall '-P 1'
_symmetry_space_group_name_H-M 'P -1'
_atom_sites_solution_hydrogens geom
_atom_sites_solution_primary direct
_atom_sites_solution_secondary difmap
_audit_creation_method SHELXL-97
_cell_angle_alpha 111.318(3)
_cell_angle_beta 91.620(3)
_cell_angle_gamma 94.581(3)
_cell_formula_units_Z 4
_cell_length_a 11.3172(5)
_cell_length_b 12.0268(4)
_cell_length_c 12.6634(5)
_cell_measurement_reflns_used 6658
_cell_measurement_temperature 100(2)
_cell_measurement_theta_max 29.2
_cell_measurement_theta_min 2.4
_cell_volume 1597.50(11)
_computing_cell_refinement 'CrysAlis PRO (Agilent, 2010)'
_computing_data_collection
;
CrysAlis PRO (Agilent, 2010)
;
_computing_data_reduction 'CrysAlis PRO (Agilent, 2010)'
_computing_molecular_graphics
;
ORTEP-3 (Farrugia, 1997), DIAMOND (Brandenburg, 2006), Qmol
(Gans & Shalloway,
2001)
;
_computing_publication_material 'publCIF (Westrip, 2010)'
_computing_structure_refinement 'SHELXL97 (Sheldrick, 2008)'
_computing_structure_solution 'SHELXS97 (Sheldrick, 2008)'
_diffrn_ambient_temperature 100(2)
_diffrn_detector_area_resol_mean 10.4041
_diffrn_measured_fraction_theta_full 0.987
_diffrn_measurement_device_type 'Agilent SuperNova Dual diffractometer with an Atlas detector'
_diffrn_measurement_method '\w scan'
_diffrn_radiation_monochromator Mirror
_diffrn_radiation_source 'SuperNova (Mo) X-ray Source'
_diffrn_radiation_type MoK\a
_diffrn_radiation_wavelength 0.71073
_diffrn_reflns_av_R_equivalents 0.023
_diffrn_reflns_av_sigmaI/netI 0.041
_diffrn_reflns_limit_h_max 14
_diffrn_reflns_limit_h_min -11
_diffrn_reflns_limit_k_max 15
_diffrn_reflns_limit_k_min -14
_diffrn_reflns_limit_l_max 16
_diffrn_reflns_limit_l_min -16
_diffrn_reflns_number 13075
_diffrn_reflns_theta_full 27.0
_diffrn_reflns_theta_max 27.0
_diffrn_reflns_theta_min 2.4
_diffrn_standards_decay_% 0
_diffrn_standards_interval_count 0
_diffrn_standards_interval_time 0
_diffrn_standards_number 0
_exptl_absorpt_coefficient_mu 0.243
_exptl_absorpt_correction_T_max 0.976
_exptl_absorpt_correction_T_min 0.931
_exptl_absorpt_correction_type multi-scan
_exptl_absorpt_process_details '(CrysAlis PRO; Agilent, 2010)'
_exptl_crystal_colour colourless
_exptl_crystal_density_diffrn 1.338
_exptl_crystal_density_method 'not measured'
_exptl_crystal_description prismatic
_exptl_crystal_F_000 672
_exptl_crystal_size_max 0.30
_exptl_crystal_size_mid 0.20
_exptl_crystal_size_min 0.10
_refine_diff_density_max 0.30
_refine_diff_density_min -0.30
_refine_ls_extinction_method none
_refine_ls_goodness_of_fit_ref 1.08
_refine_ls_hydrogen_treatment constr
_refine_ls_matrix_type full
_refine_ls_number_parameters 419
_refine_ls_number_reflns 6879
_refine_ls_number_restraints 0
_refine_ls_restrained_S_all 1.08
_refine_ls_R_factor_all 0.050
_refine_ls_R_factor_gt 0.038
_refine_ls_shift/su_max 0.001
_refine_ls_shift/su_mean 0.000
_refine_ls_structure_factor_coef Fsqd
_refine_ls_weighting_details 'calc w=1/[\s^2^(Fo^2^)+(0.0488P)^2^+0.5056P] where P=(Fo^2^+2Fc^2^)/3'
_refine_ls_weighting_scheme calc
_refine_ls_wR_factor_gt 0.094
_refine_ls_wR_factor_ref 0.109
_reflns_number_gt 5750
_reflns_number_total 6879
_reflns_threshold_expression I>2\s(I)
_cod_data_source_file hg5005.cif
_cod_data_source_block I
_cod_database_code 2229683
_cod_database_fobs_code 2229683

loop_
_symmetry_equiv_pos_as_xyz
'x, y, z'
'-x, -y, -z'

loop_
_atom_site_type_symbol
_atom_site_label
_atom_site_fract_x
_atom_site_fract_y
_atom_site_fract_z
_atom_site_U_iso_or_equiv
_atom_site_adp_type
_atom_site_calc_flag
_atom_site_refinement_flags
_atom_site_occupancy
_atom_site_disorder_assembly
_atom_site_disorder_group
Cl Cl1 0.30818(4) 1.10668(4) 0.01940(3) 0.02200(11) Uani d . 1 . .
Cl Cl2 0.94188(4) -0.07691(3) 0.17947(4) 0.02391(11) Uani d . 1 . .
O O1 0.27425(11) 0.43144(11) 0.19111(10) 0.0237(3) Uani d . 1 . .
O O2 1.01594(11) 0.65990(10) 0.11770(10) 0.0244(3) Uani d . 1 . .
N N1 0.63923(12) 0.47181(12) 0.31920(11) 0.0181(3) Uani d . 1 . .
N N2 0.69353(12) 0.77627(12) 0.28121(11) 0.0183(3) Uani d . 1 . .
C C1 0.65234(14) 0.55428(14) 0.42863(13) 0.0169(3) Uani d . 1 . .
C C2 0.75852(15) 0.56068(15) 0.49298(14) 0.0208(4) Uani d . 1 . .
H H2 0.8172 0.5082 0.4604 0.025 Uiso calc R 1 . .
C C3 0.77728(16) 0.64175(16) 0.60164(14) 0.0240(4) Uani d . 1 . .
H H3 0.8489 0.6454 0.6443 0.029 Uiso calc R 1 . .
C C4 0.69125(17) 0.71968(16) 0.65055(14) 0.0255(4) Uani d . 1 . .
H H4 0.7052 0.7762 0.7260 0.031 Uiso calc R 1 . .
C C5 0.58725(16) 0.71496(15) 0.59032(14) 0.0212(4) Uani d . 1 . .
H H5 0.5295 0.7679 0.6247 0.025 Uiso calc R 1 . .
C C6 0.56483(15) 0.63183(14) 0.47703(13) 0.0164(3) Uani d . 1 . .
C C7 0.36198(16) 0.70116(16) 0.46065(15) 0.0230(4) Uani d . 1 . .
H H7A 0.2937 0.6807 0.4054 0.034 Uiso calc R 1 . .
H H7B 0.3912 0.7856 0.4806 0.034 Uiso calc R 1 . .
H H7C 0.3378 0.6877 0.5291 0.034 Uiso calc R 1 . .
C C8 0.45920(15) 0.62335(14) 0.40959(13) 0.0168(3) Uani d . 1 . .
C C9 0.44899(14) 0.54124(14) 0.29911(13) 0.0167(3) Uani d . 1 . .
C C10 0.54205(15) 0.46604(14) 0.25775(13) 0.0178(3) Uani d . 1 . .
C C11 0.53295(16) 0.37519(16) 0.13797(14) 0.0268(4) Uani d . 1 . .
H H11A 0.6084 0.3395 0.1209 0.040 Uiso calc R 1 . .
H H11B 0.5154 0.4148 0.0848 0.040 Uiso calc R 1 . .
H H11C 0.4691 0.3122 0.1303 0.040 Uiso calc R 1 . .
C C12 0.34040(15) 0.52485(15) 0.22153(13) 0.0185(3) Uani d . 1 . .
C C13 0.31533(15) 0.61965(15) 0.17951(13) 0.0193(3) Uani d . 1 . .
H H13 0.2394 0.6139 0.1428 0.023 Uiso calc R 1 . .
C C14 0.39258(14) 0.71409(14) 0.18947(13) 0.0169(3) Uani d . 1 . .
H H14 0.4673 0.7207 0.2284 0.020 Uiso calc R 1 . .
C C15 0.37082(14) 0.80785(14) 0.14499(13) 0.0163(3) Uani d . 1 . .
C C16 0.45856(15) 0.90306(15) 0.16371(13) 0.0185(3) Uani d . 1 . .
H H16 0.5317 0.9044 0.2030 0.022 Uiso calc R 1 . .
C C17 0.44053(15) 0.99568(15) 0.12578(14) 0.0202(3) Uani d . 1 . .
H H17 0.5002 1.0603 0.1395 0.024 Uiso calc R 1 . .
C C18 0.33394(15) 0.99194(14) 0.06763(13) 0.0172(3) Uani d . 1 . .
C C19 0.24596(15) 0.89808(14) 0.04630(13) 0.0175(3) Uani d . 1 . .
H H19 0.1737 0.8965 0.0055 0.021 Uiso calc R 1 . .
C C20 0.26433(15) 0.80688(14) 0.08494(13) 0.0176(3) Uani d . 1 . .
H H20 0.2041 0.7426 0.0707 0.021 Uiso calc R 1 . .
C C21 0.73255(15) 0.84513(14) 0.39108(13) 0.0169(3) Uani d . 1 . .
C C22 0.65761(15) 0.92923(15) 0.45675(14) 0.0214(4) Uani d . 1 . .
H H22 0.5828 0.9355 0.4246 0.026 Uiso calc R 1 . .
C C23 0.69216(16) 1.00162(15) 0.56633(14) 0.0234(4) Uani d . 1 . .
H H23 0.6414 1.0582 0.6096 0.028 Uiso calc R 1 . .
C C24 0.80236(17) 0.99265(16) 0.61511(14) 0.0248(4) Uani d . 1 . .
H H24 0.8256 1.0430 0.6913 0.030 Uiso calc R 1 . .
C C25 0.87611(16) 0.91200(15) 0.55367(14) 0.0223(4) Uani d . 1 . .
H H25 0.9503 0.9067 0.5877 0.027 Uiso calc R 1 . .
C C26 0.84371(14) 0.83584(14) 0.43949(13) 0.0165(3) Uani d . 1 . .
C C27 1.03653(16) 0.73737(16) 0.41847(15) 0.0240(4) Uani d . 1 . .
H H27A 1.0757 0.6761 0.3601 0.036 Uiso calc R 1 . .
H H27B 1.0249 0.7130 0.4837 0.036 Uiso calc R 1 . .
H H27C 1.0862 0.8140 0.4430 0.036 Uiso calc R 1 . .
C C28 0.91775(14) 0.75128(14) 0.37029(13) 0.0166(3) Uani d . 1 . .
C C29 0.87938(14) 0.68731(13) 0.25941(13) 0.0156(3) Uani d . 1 . .
C C30 0.76478(15) 0.70176(14) 0.21780(13) 0.0172(3) Uani d . 1 . .
C C31 0.72207(17) 0.63121(17) 0.09640(14) 0.0266(4) Uani d . 1 . .
H H31A 0.6385 0.6425 0.0851 0.040 Uiso calc R 1 . .
H H31B 0.7301 0.5459 0.0790 0.040 Uiso calc R 1 . .
H H31C 0.7698 0.6592 0.0459 0.040 Uiso calc R 1 . .
C C32 0.96148(14) 0.61323(14) 0.17584(13) 0.0177(3) Uani d . 1 . .
C C33 0.97704(15) 0.48990(14) 0.16405(14) 0.0187(3) Uani d . 1 . .
H H33 1.0385 0.4512 0.1195 0.022 Uiso calc R 1 . .
C C34 0.90871(14) 0.42888(14) 0.21311(13) 0.0164(3) Uani d . 1 . .
H H34 0.8480 0.4693 0.2576 0.020 Uiso calc R 1 . .
C C35 0.91928(14) 0.30507(14) 0.20433(13) 0.0153(3) Uani d . 1 . .
C C36 0.83251(15) 0.24830(15) 0.24922(14) 0.0191(3) Uani d . 1 . .
H H36 0.7681 0.2907 0.2845 0.023 Uiso calc R 1 . .
C C37 0.83849(15) 0.13140(15) 0.24336(14) 0.0209(4) Uani d . 1 . .
H H37 0.7794 0.0940 0.2746 0.025 Uiso calc R 1 . .
C C38 0.93268(15) 0.07030(14) 0.19082(13) 0.0186(3) Uani d . 1 . .
C C39 1.02011(15) 0.12443(14) 0.14643(14) 0.0193(3) Uani d . 1 . .
H H39 1.0844 0.0816 0.1115 0.023 Uiso calc R 1 . .
C C40 1.01375(14) 0.24142(14) 0.15301(13) 0.0175(3) Uani d . 1 . .
H H40 1.0738 0.2786 0.1225 0.021 Uiso calc R 1 . .

loop_
_atom_site_aniso_label
_atom_site_aniso_U_11
_atom_site_aniso_U_22
_atom_site_aniso_U_33
_atom_site_aniso_U_12
_atom_site_aniso_U_13
_atom_site_aniso_U_23
Cl1 0.0232(2) 0.0193(2) 0.0263(2) 0.00249(16) 0.00071(17) 0.01157(17)
Cl2 0.0277(2) 0.0146(2) 0.0308(2) 0.00188(17) -0.00441(18) 0.01043(17)
O1 0.0212(6) 0.0235(6) 0.0280(6) -0.0027(5) -0.0042(5) 0.0127(5)
O2 0.0264(7) 0.0203(6) 0.0300(6) 0.0040(5) 0.0104(5) 0.0123(5)
N1 0.0164(7) 0.0177(7) 0.0191(7) 0.0026(6) 0.0009(6) 0.0051(6)
N2 0.0168(7) 0.0192(7) 0.0183(7) 0.0023(6) -0.0008(6) 0.0063(6)
C1 0.0179(8) 0.0165(8) 0.0176(8) -0.0006(6) 0.0019(6) 0.0081(6)
C2 0.0177(8) 0.0245(9) 0.0228(8) 0.0016(7) 0.0020(7) 0.0118(7)
C3 0.0221(9) 0.0320(10) 0.0193(8) -0.0018(8) -0.0047(7) 0.0126(7)
C4 0.0339(10) 0.0244(9) 0.0163(8) -0.0014(8) -0.0017(7) 0.0062(7)
C5 0.0273(9) 0.0193(8) 0.0179(8) 0.0040(7) 0.0030(7) 0.0072(7)
C6 0.0194(8) 0.0143(7) 0.0172(7) 0.0000(6) 0.0026(6) 0.0080(6)
C7 0.0242(9) 0.0235(9) 0.0226(8) 0.0084(7) 0.0033(7) 0.0087(7)
C8 0.0194(8) 0.0154(8) 0.0187(8) 0.0029(6) 0.0026(7) 0.0096(6)
C9 0.0159(8) 0.0167(8) 0.0196(8) 0.0001(6) 0.0007(6) 0.0095(7)
C10 0.0178(8) 0.0159(8) 0.0188(8) 0.0003(6) 0.0010(7) 0.0055(6)
C11 0.0228(9) 0.0270(9) 0.0222(9) 0.0059(8) -0.0029(7) -0.0012(7)
C12 0.0165(8) 0.0209(8) 0.0185(8) 0.0035(7) 0.0032(7) 0.0073(7)
C13 0.0162(8) 0.0222(8) 0.0194(8) 0.0050(7) -0.0001(7) 0.0071(7)
C14 0.0157(8) 0.0202(8) 0.0135(7) 0.0050(7) 0.0011(6) 0.0041(6)
C15 0.0167(8) 0.0180(8) 0.0133(7) 0.0040(6) 0.0030(6) 0.0041(6)
C16 0.0152(8) 0.0234(8) 0.0165(8) 0.0026(7) -0.0006(6) 0.0067(7)
C17 0.0183(8) 0.0213(8) 0.0199(8) -0.0014(7) 0.0004(7) 0.0071(7)
C18 0.0205(8) 0.0150(8) 0.0164(7) 0.0044(6) 0.0038(6) 0.0053(6)
C19 0.0168(8) 0.0166(8) 0.0171(8) 0.0042(7) 0.0005(6) 0.0032(6)
C20 0.0181(8) 0.0160(8) 0.0173(8) 0.0016(6) 0.0013(7) 0.0043(6)
C21 0.0186(8) 0.0149(8) 0.0183(8) 0.0017(6) 0.0023(7) 0.0072(6)
C22 0.0204(9) 0.0222(9) 0.0231(8) 0.0065(7) 0.0035(7) 0.0090(7)
C23 0.0281(10) 0.0211(9) 0.0225(8) 0.0088(7) 0.0070(7) 0.0079(7)
C24 0.0327(10) 0.0223(9) 0.0157(8) 0.0037(8) 0.0004(7) 0.0026(7)
C25 0.0252(9) 0.0216(9) 0.0198(8) 0.0030(7) -0.0031(7) 0.0072(7)
C26 0.0181(8) 0.0140(8) 0.0179(8) 0.0013(6) 0.0010(6) 0.0064(6)
C27 0.0208(9) 0.0242(9) 0.0250(9) 0.0069(7) -0.0032(7) 0.0058(7)
C28 0.0166(8) 0.0130(7) 0.0217(8) 0.0022(6) 0.0017(7) 0.0082(6)
C29 0.0171(8) 0.0117(7) 0.0190(8) 0.0005(6) 0.0024(6) 0.0068(6)
C30 0.0183(8) 0.0161(8) 0.0178(8) 0.0010(7) 0.0010(7) 0.0070(6)
C31 0.0247(9) 0.0284(10) 0.0199(8) 0.0049(8) -0.0021(7) 0.0007(7)
C32 0.0166(8) 0.0161(8) 0.0191(8) 0.0007(6) 0.0012(7) 0.0054(6)
C33 0.0202(8) 0.0151(8) 0.0207(8) 0.0057(7) 0.0053(7) 0.0053(6)
C34 0.0163(8) 0.0147(8) 0.0162(7) 0.0036(6) 0.0015(6) 0.0028(6)
C35 0.0166(8) 0.0148(8) 0.0135(7) 0.0014(6) -0.0017(6) 0.0041(6)
C36 0.0197(8) 0.0185(8) 0.0195(8) 0.0040(7) 0.0043(7) 0.0068(7)
C37 0.0223(9) 0.0200(8) 0.0219(8) 0.0002(7) 0.0026(7) 0.0099(7)
C38 0.0232(9) 0.0134(8) 0.0190(8) 0.0020(7) -0.0054(7) 0.0060(6)
C39 0.0164(8) 0.0156(8) 0.0239(8) 0.0036(6) -0.0005(7) 0.0048(7)
C40 0.0162(8) 0.0156(8) 0.0199(8) 0.0009(6) 0.0005(7) 0.0059(6)

loop_
_atom_type_symbol
_atom_type_description
_atom_type_scat_dispersion_real
_atom_type_scat_dispersion_imag
_atom_type_scat_source
C C 0.0033 0.0016 'International Tables Vol C Tables 4.2.6.8 and 6.1.1.4'
H H 0.0000 0.0000 'International Tables Vol C Tables 4.2.6.8 and 6.1.1.4'
N N 0.0061 0.0033 'International Tables Vol C Tables 4.2.6.8 and 6.1.1.4'
O O 0.0106 0.0060 'International Tables Vol C Tables 4.2.6.8 and 6.1.1.4'
Cl Cl 0.1484 0.1585 'International Tables Vol C Tables 4.2.6.8 and 6.1.1.4'

loop_
_diffrn_measured_fraction_theta_max
0.987

loop_
_geom_angle_atom_site_label_1
_geom_angle_atom_site_label_2
_geom_angle_atom_site_label_3
_geom_angle_site_symmetry_1
_geom_angle_site_symmetry_3
_geom_angle
_geom_angle_publ_flag
C10 N1 C1 . . 118.49(14) ?
C30 N2 C21 . . 118.16(14) ?
N1 C1 C6 . . 122.40(14) ?
N1 C1 C2 . . 117.73(14) ?
C6 C1 C2 . . 119.87(14) ?
C3 C2 C1 . . 120.43(16) ?
C3 C2 H2 . . 119.8 ?
C1 C2 H2 . . 119.8 ?
C2 C3 C4 . . 120.26(16) ?
C2 C3 H3 . . 119.9 ?
C4 C3 H3 . . 119.9 ?
C5 C4 C3 . . 120.53(16) ?
C5 C4 H4 . . 119.7 ?
C3 C4 H4 . . 119.7 ?
C4 C5 C6 . . 120.72(16) ?
C4 C5 H5 . . 119.6 ?
C6 C5 H5 . . 119.6 ?
C1 C6 C5 . . 118.19(15) ?
C1 C6 C8 . . 118.38(14) ?
C5 C6 C8 . . 123.43(15) ?
C8 C7 H7A . . 109.5 ?
C8 C7 H7B . . 109.5 ?
H7A C7 H7B . . 109.5 ?
C8 C7 H7C . . 109.5 ?
H7A C7 H7C . . 109.5 ?
H7B C7 H7C . . 109.5 ?
C9 C8 C6 . . 118.16(14) ?
C9 C8 C7 . . 122.28(15) ?
C6 C8 C7 . . 119.55(14) ?
C8 C9 C10 . . 119.42(15) ?
C8 C9 C12 . . 122.13(14) ?
C10 C9 C12 . . 118.41(14) ?
N1 C10 C9 . . 123.13(14) ?
N1 C10 C11 . . 116.29(14) ?
C9 C10 C11 . . 120.58(14) ?
C10 C11 H11A . . 109.5 ?
C10 C11 H11B . . 109.5 ?
H11A C11 H11B . . 109.5 ?
C10 C11 H11C . . 109.5 ?
H11A C11 H11C . . 109.5 ?
H11B C11 H11C . . 109.5 ?
O1 C12 C13 . . 119.77(15) ?
O1 C12 C9 . . 120.40(15) ?
C13 C12 C9 . . 119.81(14) ?
C14 C13 C12 . . 124.27(15) ?
C14 C13 H13 . . 117.9 ?
C12 C13 H13 . . 117.9 ?
C13 C14 C15 . . 125.19(15) ?
C13 C14 H14 . . 117.4 ?
C15 C14 H14 . . 117.4 ?
C16 C15 C20 . . 118.31(15) ?
C16 C15 C14 . . 119.19(14) ?
C20 C15 C14 . . 122.50(15) ?
C17 C16 C15 . . 121.19(15) ?
C17 C16 H16 . . 119.4 ?
C15 C16 H16 . . 119.4 ?
C18 C17 C16 . . 118.76(16) ?
C18 C17 H17 . . 120.6 ?
C16 C17 H17 . . 120.6 ?
C17 C18 C19 . . 121.47(15) ?
C17 C18 Cl1 . . 119.97(13) ?
C19 C18 Cl1 . . 118.56(13) ?
C20 C19 C18 . . 119.38(15) ?
C20 C19 H19 . . 120.3 ?
C18 C19 H19 . . 120.3 ?
C19 C20 C15 . . 120.89(15) ?
C19 C20 H20 . . 119.6 ?
C15 C20 H20 . . 119.6 ?
N2 C21 C22 . . 117.67(15) ?
N2 C21 C26 . . 122.79(14) ?
C22 C21 C26 . . 119.54(14) ?
C23 C22 C21 . . 120.46(16) ?
C23 C22 H22 . . 119.8 ?
C21 C22 H22 . . 119.8 ?
C22 C23 C24 . . 120.31(15) ?
C22 C23 H23 . . 119.8 ?
C24 C23 H23 . . 119.8 ?
C25 C24 C23 . . 120.36(16) ?
C25 C24 H24 . . 119.8 ?
C23 C24 H24 . . 119.8 ?
C24 C25 C26 . . 120.98(16) ?
C24 C25 H25 . . 119.5 ?
C26 C25 H25 . . 119.5 ?
C21 C26 C25 . . 118.34(14) ?
C21 C26 C28 . . 118.04(14) ?
C25 C26 C28 . . 123.62(15) ?
C28 C27 H27A . . 109.5 ?
C28 C27 H27B . . 109.5 ?
H27A C27 H27B . . 109.5 ?
C28 C27 H27C . . 109.5 ?
H27A C27 H27C . . 109.5 ?
H27B C27 H27C . . 109.5 ?
C29 C28 C26 . . 118.19(14) ?
C29 C28 C27 . . 121.81(14) ?
C26 C28 C27 . . 119.96(14) ?
C28 C29 C30 . . 119.89(14) ?
C28 C29 C32 . . 121.05(14) ?
C30 C29 C32 . . 118.62(14) ?
N2 C30 C29 . . 122.82(14) ?
N2 C30 C31 . . 117.12(14) ?
C29 C30 C31 . . 120.05(14) ?
C30 C31 H31A . . 109.5 ?
C30 C31 H31B . . 109.5 ?
H31A C31 H31B . . 109.5 ?
C30 C31 H31C . . 109.5 ?
H31A C31 H31C . . 109.5 ?
H31B C31 H31C . . 109.5 ?
O2 C32 C33 . . 120.45(14) ?
O2 C32 C29 . . 117.96(14) ?
C33 C32 C29 . . 121.60(14) ?
C34 C33 C32 . . 123.07(15) ?
C34 C33 H33 . . 118.5 ?
C32 C33 H33 . . 118.5 ?
C33 C34 C35 . . 125.80(15) ?
C33 C34 H34 . . 117.1 ?
C35 C34 H34 . . 117.1 ?
C40 C35 C36 . . 118.54(14) ?
C40 C35 C34 . . 122.29(14) ?
C36 C35 C34 . . 119.16(14) ?
C37 C36 C35 . . 121.45(15) ?
C37 C36 H36 . . 119.3 ?
C35 C36 H36 . . 119.3 ?
C36 C37 C38 . . 118.57(15) ?
C36 C37 H37 . . 120.7 ?
C38 C37 H37 . . 120.7 ?
C39 C38 C37 . . 121.22(15) ?
C39 C38 Cl2 . . 118.80(12) ?
C37 C38 Cl2 . . 119.98(13) ?
C38 C39 C40 . . 119.85(15) ?
C38 C39 H39 . . 120.1 ?
C40 C39 H39 . . 120.1 ?
C39 C40 C35 . . 120.35(15) ?
C39 C40 H40 . . 119.8 ?
C35 C40 H40 . . 119.8 ?

loop_
_geom_bond_atom_site_label_1
_geom_bond_atom_site_label_2
_geom_bond_site_symmetry_2
_geom_bond_distance
_geom_bond_publ_flag
Cl1 C18 . 1.7404(16) ?
Cl2 C38 . 1.7354(16) ?
O1 C12 . 1.227(2) ?
O2 C32 . 1.2279(19) ?
N1 C10 . 1.312(2) ?
N1 C1 . 1.375(2) ?
N2 C30 . 1.314(2) ?
N2 C21 . 1.373(2) ?
C1 C6 . 1.412(2) ?
C1 C2 . 1.414(2) ?
C2 C3 . 1.365(2) ?
C2 H2 . 0.9500 ?
C3 C4 . 1.403(3) ?
C3 H3 . 0.9500 ?
C4 C5 . 1.370(3) ?
C4 H4 . 0.9500 ?
C5 C6 . 1.421(2) ?
C5 H5 . 0.9500 ?
C6 C8 . 1.424(2) ?
C7 C8 . 1.506(2) ?
C7 H7A . 0.9800 ?
C7 H7B . 0.9800 ?
C7 H7C . 0.9800 ?
C8 C9 . 1.383(2) ?
C9 C10 . 1.428(2) ?
C9 C12 . 1.506(2) ?
C10 C11 . 1.508(2) ?
C11 H11A . 0.9800 ?
C11 H11B . 0.9800 ?
C11 H11C . 0.9800 ?
C12 C13 . 1.466(2) ?
C13 C14 . 1.342(2) ?
C13 H13 . 0.9500 ?
C14 C15 . 1.466(2) ?
C14 H14 . 0.9500 ?
C15 C16 . 1.400(2) ?
C15 C20 . 1.404(2) ?
C16 C17 . 1.390(2) ?
C16 H16 . 0.9500 ?
C17 C18 . 1.384(2) ?
C17 H17 . 0.9500 ?
C18 C19 . 1.386(2) ?
C19 C20 . 1.381(2) ?
C19 H19 . 0.9500 ?
C20 H20 . 0.9500 ?
C21 C22 . 1.414(2) ?
C21 C26 . 1.414(2) ?
C22 C23 . 1.369(2) ?
C22 H22 . 0.9500 ?
C23 C24 . 1.405(3) ?
C23 H23 . 0.9500 ?
C24 C25 . 1.364(2) ?
C24 H24 . 0.9500 ?
C25 C26 . 1.420(2) ?
C25 H25 . 0.9500 ?
C26 C28 . 1.426(2) ?
C27 C28 . 1.507(2) ?
C27 H27A . 0.9800 ?
C27 H27B . 0.9800 ?
C27 H27C . 0.9800 ?
C28 C29 . 1.371(2) ?
C29 C30 . 1.433(2) ?
C29 C32 . 1.510(2) ?
C30 C31 . 1.504(2) ?
C31 H31A . 0.9800 ?
C31 H31B . 0.9800 ?
C31 H31C . 0.9800 ?
C32 C33 . 1.461(2) ?
C33 C34 . 1.338(2) ?
C33 H33 . 0.9500 ?
C34 C35 . 1.467(2) ?
C34 H34 . 0.9500 ?
C35 C40 . 1.400(2) ?
C35 C36 . 1.400(2) ?
C36 C37 . 1.388(2) ?
C36 H36 . 0.9500 ?
C37 C38 . 1.389(2) ?
C37 H37 . 0.9500 ?
C38 C39 . 1.383(2) ?
C39 C40 . 1.387(2) ?
C39 H39 . 0.9500 ?
C40 H40 . 0.9500 ?

loop_
_geom_hbond_atom_site_label_D
_geom_hbond_atom_site_label_H
_geom_hbond_atom_site_label_A
_geom_hbond_site_symmetry_A
_geom_hbond_distance_DH
_geom_hbond_distance_HA
_geom_hbond_distance_DA
_geom_hbond_angle_DHA
C14 H14 N2 . 0.95 2.60 3.500(2) 158
C20 H20 O2 1_455 0.95 2.46 3.317(2) 150
C34 H34 N1 . 0.95 2.51 3.369(2) 151
C19 H19 Cg1 2_665 0.95 2.59 3.3826(17) 142

loop_
_geom_torsion_atom_site_label_1
_geom_torsion_atom_site_label_2
_geom_torsion_atom_site_label_3
_geom_torsion_atom_site_label_4
_geom_torsion_site_symmetry_1
_geom_torsion_site_symmetry_2
_geom_torsion_site_symmetry_3
_geom_torsion_site_symmetry_4
_geom_torsion
_geom_torsion_publ_flag
C10 N1 C1 C6 . . . . 0.5(2) ?
C10 N1 C1 C2 . . . . -178.93(15) ?
N1 C1 C2 C3 . . . . 179.21(15) ?
C6 C1 C2 C3 . . . . -0.2(2) ?
C1 C2 C3 C4 . . . . 0.0(3) ?
C2 C3 C4 C5 . . . . 0.4(3) ?
C3 C4 C5 C6 . . . . -0.5(3) ?
N1 C1 C6 C5 . . . . -179.25(14) ?
C2 C1 C6 C5 . . . . 0.2(2) ?
N1 C1 C6 C8 . . . . 0.3(2) ?
C2 C1 C6 C8 . . . . 179.69(15) ?
C4 C5 C6 C1 . . . . 0.2(2) ?
C4 C5 C6 C8 . . . . -179.31(16) ?
C1 C6 C8 C9 . . . . -1.4(2) ?
C5 C6 C8 C9 . . . . 178.07(15) ?
C1 C6 C8 C7 . . . . 177.33(14) ?
C5 C6 C8 C7 . . . . -3.2(2) ?
C6 C8 C9 C10 . . . . 1.8(2) ?
C7 C8 C9 C10 . . . . -176.91(15) ?
C6 C8 C9 C12 . . . . 179.45(14) ?
C7 C8 C9 C12 . . . . 0.7(2) ?
C1 N1 C10 C9 . . . . -0.1(2) ?
C1 N1 C10 C11 . . . . 179.24(14) ?
C8 C9 C10 N1 . . . . -1.1(2) ?
C12 C9 C10 N1 . . . . -178.82(15) ?
C8 C9 C10 C11 . . . . 179.60(15) ?
C12 C9 C10 C11 . . . . 1.9(2) ?
C8 C9 C12 O1 . . . . -112.18(18) ?
C10 C9 C12 O1 . . . . 65.5(2) ?
C8 C9 C12 C13 . . . . 69.5(2) ?
C10 C9 C12 C13 . . . . -112.79(17) ?
O1 C12 C13 C14 . . . . -166.68(16) ?
C9 C12 C13 C14 . . . . 11.6(2) ?
C12 C13 C14 C15 . . . . 177.97(14) ?
C13 C14 C15 C16 . . . . 178.60(15) ?
C13 C14 C15 C20 . . . . -0.7(2) ?
C20 C15 C16 C17 . . . . 1.1(2) ?
C14 C15 C16 C17 . . . . -178.23(14) ?
C15 C16 C17 C18 . . . . -0.6(2) ?
C16 C17 C18 C19 . . . . -0.3(2) ?
C16 C17 C18 Cl1 . . . . 179.76(12) ?
C17 C18 C19 C20 . . . . 0.7(2) ?
Cl1 C18 C19 C20 . . . . -179.33(12) ?
C18 C19 C20 C15 . . . . -0.2(2) ?
C16 C15 C20 C19 . . . . -0.7(2) ?
C14 C15 C20 C19 . . . . 178.65(14) ?
C30 N2 C21 C22 . . . . 176.92(14) ?
C30 N2 C21 C26 . . . . -2.4(2) ?
N2 C21 C22 C23 . . . . -179.12(15) ?
C26 C21 C22 C23 . . . . 0.2(2) ?
C21 C22 C23 C24 . . . . -0.4(3) ?
C22 C23 C24 C25 . . . . 0.2(3) ?
C23 C24 C25 C26 . . . . 0.2(3) ?
N2 C21 C26 C25 . . . . 179.46(15) ?
C22 C21 C26 C25 . . . . 0.2(2) ?
N2 C21 C26 C28 . . . . 0.2(2) ?
C22 C21 C26 C28 . . . . -179.11(14) ?
C24 C25 C26 C21 . . . . -0.4(2) ?
C24 C25 C26 C28 . . . . 178.87(16) ?
C21 C26 C28 C29 . . . . 2.7(2) ?
C25 C26 C28 C29 . . . . -176.56(15) ?
C21 C26 C28 C27 . . . . -179.45(15) ?
C25 C26 C28 C27 . . . . 1.3(2) ?
C26 C28 C29 C30 . . . . -3.3(2) ?
C27 C28 C29 C30 . . . . 178.82(15) ?
C26 C28 C29 C32 . . . . 168.91(14) ?
C27 C28 C29 C32 . . . . -8.9(2) ?
C21 N2 C30 C29 . . . . 1.7(2) ?
C21 N2 C30 C31 . . . . -177.48(14) ?
C28 C29 C30 N2 . . . . 1.2(2) ?
C32 C29 C30 N2 . . . . -171.27(14) ?
C28 C29 C30 C31 . . . . -179.64(15) ?
C32 C29 C30 C31 . . . . 7.9(2) ?
C28 C29 C32 O2 . . . . -93.64(19) ?
C30 C29 C32 O2 . . . . 78.7(2) ?
C28 C29 C32 C33 . . . . 86.0(2) ?
C30 C29 C32 C33 . . . . -101.63(18) ?
O2 C32 C33 C34 . . . . -170.54(16) ?
C29 C32 C33 C34 . . . . 9.8(3) ?
C32 C33 C34 C35 . . . . 179.74(15) ?
C33 C34 C35 C40 . . . . 7.9(3) ?
C33 C34 C35 C36 . . . . -172.45(16) ?
C40 C35 C36 C37 . . . . -0.2(2) ?
C34 C35 C36 C37 . . . . -179.86(15) ?
C35 C36 C37 C38 . . . . -0.5(2) ?
C36 C37 C38 C39 . . . . 0.9(2) ?
C36 C37 C38 Cl2 . . . . -178.83(13) ?
C37 C38 C39 C40 . . . . -0.7(2) ?
Cl2 C38 C39 C40 . . . . 179.07(12) ?
C38 C39 C40 C35 . . . . 0.0(2) ?
C36 C35 C40 C39 . . . . 0.5(2) ?
C34 C35 C40 C39 . . . . -179.90(15) ?
